data_7157730
loop_
_publ_author_name
'Yan, Hai-Wei'
'Zhang, Xu'
'Yang, Ya-Nan'
'Feng, Zi-Ming'
'Jiang, Jian-Shuang'
'Zhang, Pei-Cheng'

_publ_section_title
;
 Archromones A-F, unusual polycyclic dearomatic geranylquinol derivatives
 from the roots of <i>Arnebia euchroma</i>.
;
_journal_issue 41
_journal_name_full 'Organic &amp; biomolecular chemistry'
_journal_page_first 8424
_journal_page_last 8432
_journal_paper_doi 10.1039/d0ob01934h
_journal_volume 18
_journal_year 2020
_chemical_absolute_configuration ad
_chemical_formula_moiety 'C16 H18 O5, H2 O'
_chemical_formula_sum 'C16 H20 O6'
_chemical_formula_weight 308.32
_space_group_crystal_system monoclinic
_space_group_IT_number 5
_space_group_name_Hall 'C 2y'
_space_group_name_H-M_alt 'C 1 2 1'
_atom_sites_solution_hydrogens geom
_atom_sites_solution_primary direct
_atom_sites_solution_secondary difmap
_audit_creation_date 2019-12-09
_audit_creation_method
;
  Olex2 1.1
  (compiled 2011.02.15 svn.r1672, GUI svn.r3494)
;
_audit_update_record
;
2020-07-12 deposited with the CCDC.	2020-10-06 downloaded from the CCDC.
;
_cell_angle_alpha 90.00
_cell_angle_beta 103.346(8)
_cell_angle_gamma 90.00
_cell_formula_units_Z 4
_cell_length_a 8.1628(6)
_cell_length_b 13.0501(8)
_cell_length_c 13.9274(10)
_cell_measurement_reflns_used 2479
_cell_measurement_temperature 111.95(10)
_cell_measurement_theta_max 70.9840
_cell_measurement_theta_min 5.5470
_cell_volume 1443.55(18)
_computing_cell_refinement
;
CrysAlisPro, Agilent Technologies,
Version 1.171.37.35 (release 13-08-2014 CrysAlis171 .NET)
(compiled Aug 13 2014,18:06:01)
;
_computing_data_collection
;
CrysAlisPro, Agilent Technologies,
Version 1.171.37.35 (release 13-08-2014 CrysAlis171 .NET)
(compiled Aug 13 2014,18:06:01)
;
_computing_data_reduction
;
CrysAlisPro, Agilent Technologies,
Version 1.171.37.35 (release 13-08-2014 CrysAlis171 .NET)
(compiled Aug 13 2014,18:06:01)
;
_computing_molecular_graphics
;
O. V. Dolomanov, L. J. Bourhis, R. J. Gildea, J. A. K. Howard and H. Puschmann,
OLEX2: a complete structure solution, refinement and analysis program.
J. Appl. Cryst. (2009). 42, 339-341.
;
_computing_publication_material
;
O. V. Dolomanov, L. J. Bourhis, R. J. Gildea, J. A. K. Howard and H. Puschmann,
OLEX2: a complete structure solution, refinement and analysis program.
J. Appl. Cryst. (2009). 42, 339-341.
;
_computing_structure_refinement 'SHELXL-97 (Sheldrick, 1997)'
_computing_structure_solution 'A short history of SHELX (Sheldrick, 2007)/Bruker'
_diffrn_ambient_environment N~2~
_diffrn_ambient_temperature 111.95(10)
_diffrn_detector 'CCD plate'
_diffrn_detector_area_resol_mean 16.0971
_diffrn_detector_type Eos
_diffrn_measured_fraction_theta_full 0.9993
_diffrn_measured_fraction_theta_max 0.9719
_diffrn_measurement_details
;
#__ type_ start__ end____ width___ exp.time_
  1 omega   26.00  106.00   1.0000    1.0000
omega____ theta____ kappa____ phi______ frames
    -       36.7919   37.0000  -60.0000 80

#__ type_ start__ end____ width___ exp.time_
  2 omega  131.00  172.00   1.0000    2.5000
omega____ theta____ kappa____ phi______ frames
    -      108.0000   61.0000    0.0000 41

#__ type_ start__ end____ width___ exp.time_
  3 omega  140.00  172.00   1.0000    2.5000
omega____ theta____ kappa____ phi______ frames
    -      108.0000   61.0000   30.0000 32

#__ type_ start__ end____ width___ exp.time_
  4 omega  151.00  176.00   1.0000    2.5000
omega____ theta____ kappa____ phi______ frames
    -      108.0000   45.0000   60.0000 25

#__ type_ start__ end____ width___ exp.time_
  5 omega  131.00  175.00   1.0000    2.5000
omega____ theta____ kappa____ phi______ frames
    -      108.0000   77.0000   90.0000 44

#__ type_ start__ end____ width___ exp.time_
  6 omega   93.00  118.00   1.0000    2.5000
omega____ theta____ kappa____ phi______ frames
    -      108.0000   61.0000    0.0000 25

#__ type_ start__ end____ width___ exp.time_
  7 omega   92.00  117.00   1.0000    2.5000
omega____ theta____ kappa____ phi______ frames
    -      108.0000   61.0000   30.0000 25

#__ type_ start__ end____ width___ exp.time_
  8 omega   94.00  122.00   1.0000    2.5000
omega____ theta____ kappa____ phi______ frames
    -      108.0000   45.0000   60.0000 28

#__ type_ start__ end____ width___ exp.time_
  9 omega   93.00  150.00   1.0000    2.5000
omega____ theta____ kappa____ phi______ frames
    -      108.0000   30.0000  120.0000 57

#__ type_ start__ end____ width___ exp.time_
 10 omega   94.00  119.00   1.0000    2.5000
omega____ theta____ kappa____ phi______ frames
    -      108.0000   45.0000   30.0000 25

#__ type_ start__ end____ width___ exp.time_
 11 omega   92.00  123.00   1.0000    2.5000
omega____ theta____ kappa____ phi______ frames
    -      108.0000   61.0000   60.0000 31

#__ type_ start__ end____ width___ exp.time_
 12 omega   91.00  117.00   1.0000    2.5000
omega____ theta____ kappa____ phi______ frames
    -      108.0000   45.0000   90.0000 26

#__ type_ start__ end____ width___ exp.time_
 13 omega   87.00  177.00   1.0000    2.5000
omega____ theta____ kappa____ phi______ frames
    -      108.0000   30.0000  -30.0000 90

#__ type_ start__ end____ width___ exp.time_
 14 omega   91.00  175.00   1.0000    2.5000
omega____ theta____ kappa____ phi______ frames
    -      108.0000   30.0000  -90.0000 84

#__ type_ start__ end____ width___ exp.time_
 15 omega   62.00   90.00   1.0000    1.0000
omega____ theta____ kappa____ phi______ frames
    -       36.7919  178.0000  120.0000 28

#__ type_ start__ end____ width___ exp.time_
 16 omega   13.00   65.00   1.0000    1.0000
omega____ theta____ kappa____ phi______ frames
    -       36.7919   77.0000  120.0000 52

#__ type_ start__ end____ width___ exp.time_
 17 omega   50.00   91.00   1.0000    2.5000
omega____ theta____ kappa____ phi______ frames
    -      108.0000  -30.0000  -30.0000 41

#__ type_ start__ end____ width___ exp.time_
 18 omega   39.00  102.00   1.0000    2.5000
omega____ theta____ kappa____ phi______ frames
    -      108.0000  -94.0000  -90.0000 63

#__ type_ start__ end____ width___ exp.time_
 19 omega   65.00   91.00   1.0000    2.5000
omega____ theta____ kappa____ phi______ frames
    -      108.0000  -45.0000 -150.0000 26

#__ type_ start__ end____ width___ exp.time_
 20 omega   42.00   67.00   1.0000    2.5000
omega____ theta____ kappa____ phi______ frames
    -      108.0000  -30.0000  -90.0000 25

#__ type_ start__ end____ width___ exp.time_
 21 omega   38.00   96.00   1.0000    2.5000
omega____ theta____ kappa____ phi______ frames
    -      108.0000 -111.0000 -120.0000 58

#__ type_ start__ end____ width___ exp.time_
 22 omega    8.00   39.00   1.0000    1.0000
omega____ theta____ kappa____ phi______ frames
    -       36.7919  -57.0000  -90.0000 31

#__ type_ start__ end____ width___ exp.time_
 23 omega  -32.00   50.00   1.0000    1.0000
omega____ theta____ kappa____ phi______ frames
    -       36.7919  -37.0000 -150.0000 82

#__ type_ start__ end____ width___ exp.time_
 24 omega  -25.00   84.00   1.0000    1.0000
omega____ theta____ kappa____ phi______ frames
    -       36.7919    0.0000 -120.0000 109

#__ type_ start__ end____ width___ exp.time_
 25 omega   40.00   91.00   1.0000    2.5000
omega____ theta____ kappa____ phi______ frames
    -      108.0000  -45.0000   90.0000 51

#__ type_ start__ end____ width___ exp.time_
 26 omega   42.00  100.00   1.0000    2.5000
omega____ theta____ kappa____ phi______ frames
    -      108.0000  -94.0000   90.0000 58

#__ type_ start__ end____ width___ exp.time_
 27 omega   63.00   95.00   1.0000    1.0000
omega____ theta____ kappa____ phi______ frames
    -       36.7919  178.0000 -180.0000 32

#__ type_ start__ end____ width___ exp.time_
 28 omega   59.00   93.00   1.0000    1.0000
omega____ theta____ kappa____ phi______ frames
    -       36.7919  178.0000  -90.0000 34
;
_diffrn_measurement_device 'four-circle diffractometer'
_diffrn_measurement_device_type 'Xcalibur, Eos, Gemini'
_diffrn_measurement_method '\w scans'
_diffrn_orient_matrix_UB_11 0.1418716000
_diffrn_orient_matrix_UB_12 -0.0080371000
_diffrn_orient_matrix_UB_13 0.0943036000
_diffrn_orient_matrix_UB_21 -0.0839637000
_diffrn_orient_matrix_UB_22 -0.0964185000
_diffrn_orient_matrix_UB_23 0.0309898000
_diffrn_orient_matrix_UB_31 0.1022537000
_diffrn_orient_matrix_UB_32 -0.0679302000
_diffrn_orient_matrix_UB_33 -0.0553312000
_diffrn_radiation_monochromator graphite
_diffrn_radiation_probe x-ray
_diffrn_radiation_type 'Cu K\a'
_diffrn_radiation_wavelength 1.54184
_diffrn_reflns_av_R_equivalents 0.0291
_diffrn_reflns_av_unetI/netI 0.0420
_diffrn_reflns_limit_h_max 9
_diffrn_reflns_limit_h_min -9
_diffrn_reflns_limit_k_max 15
_diffrn_reflns_limit_k_min -15
_diffrn_reflns_limit_l_max 16
_diffrn_reflns_limit_l_min -17
_diffrn_reflns_number 4617
_diffrn_reflns_theta_full 71.17
_diffrn_reflns_theta_max 71.17
_diffrn_reflns_theta_min 6.52
_diffrn_source 'Enhance (Cu) X-ray Source'
_exptl_absorpt_coefficient_mu 0.908
_exptl_absorpt_correction_T_max 1.00000
_exptl_absorpt_correction_T_min 0.83677
_exptl_absorpt_correction_type multi-scan
_exptl_absorpt_process_details
;
CrysAlisPro, Agilent Technologies,
Version 1.171.37.35 (release 13-08-2014 CrysAlis171 .NET)
(compiled Aug 13 2014,18:06:01)
Empirical absorption correction using spherical harmonics,
 implemented in SCALE3 ABSPACK scaling algorithm.
;
_exptl_crystal_density_diffrn 1.419
_exptl_crystal_density_method 'not measured'
_exptl_crystal_F_000 656
_exptl_crystal_size_max 0.38
_exptl_crystal_size_mid 0.29
_exptl_crystal_size_min 0.08
_refine_diff_density_max 0.260
_refine_diff_density_min -0.298
_refine_diff_density_rms 0.071
_refine_ls_abs_structure_details 'Flack H D (1983), Acta Cryst. A39, 876-881'
_refine_ls_abs_structure_Flack 0.03(16)
_refine_ls_extinction_method none
_refine_ls_goodness_of_fit_ref 1.023
_refine_ls_hydrogen_treatment mixed
_refine_ls_matrix_type full
_refine_ls_number_parameters 209
_refine_ls_number_reflns 2729
_refine_ls_number_restraints 4
_refine_ls_restrained_S_all 1.022
_refine_ls_R_factor_all 0.0371
_refine_ls_R_factor_gt 0.0360
_refine_ls_shift/su_max 0.002
_refine_ls_shift/su_mean 0.000
_refine_ls_structure_factor_coef Fsqd
_refine_ls_weighting_details 'calc w=1/[\s^2^(Fo^2^)+(0.0606P)^2^+0.3276P] where P=(Fo^2^+2Fc^2^)/3'
_refine_ls_weighting_scheme calc
_refine_ls_wR_factor_gt 0.0933
_refine_ls_wR_factor_ref 0.0948
_reflns_number_gt 2644
_reflns_number_total 2729
_reflns_threshold_expression >2sigma(I)
_cod_data_source_file d0ob01934h2.cif
_cod_data_source_block exp_6254
_cod_depositor_comments 'Adding full bibliography for 7157730--7157733.cif.'
_cod_original_cell_volume 1443.55(17)
_cod_database_code 7157730
_reflns_odcompleteness_completeness 99.93
_reflns_odcompleteness_iscentric 1
_reflns_odcompleteness_theta 66.97

loop_
_space_group_symop_id
_space_group_symop_operation_xyz
1 'x, y, z'
2 '-x, y, -z'
3 'x+1/2, y+1/2, z'
4 '-x+1/2, y+1/2, -z'

loop_
_atom_site_label
_atom_site_type_symbol
_atom_site_fract_x
_atom_site_fract_y
_atom_site_fract_z
_atom_site_U_iso_or_equiv
_atom_site_adp_type
_atom_site_occupancy
_atom_site_symmetry_multiplicity
_atom_site_calc_flag
_atom_site_refinement_flags
_atom_site_disorder_assembly
_atom_site_disorder_group
C13 C 0.2279(2) 0.14187(13) 0.65795(13) 0.0152(4) Uani 1 1 d . . .
H13A H 0.1102 0.1352 0.6245 0.018 Uiso 1 1 calc R . .
H13B H 0.2904 0.0898 0.6317 0.018 Uiso 1 1 calc R . .
C14 C 0.2462(2) 0.12278(13) 0.76684(13) 0.0129(3) Uani 1 1 d . . .
C7 C 0.2120(2) 0.32830(13) 0.69326(13) 0.0128(3) Uani 1 1 d . . .
H7 H 0.0901 0.3169 0.6749 0.015 Uiso 1 1 calc R . .
O2 O 0.33518(16) -0.05469(10) 0.74886(9) 0.0152(3) Uani 1 1 d . . .
H2 H 0.4329 -0.0345 0.7607 0.023 Uiso 1 1 calc R . .
C4 C 0.2610(2) 0.18184(14) 0.93680(13) 0.0148(4) Uani 1 1 d . . .
O1 O 0.29457(17) 0.25069(11) 0.99816(10) 0.0200(3) Uani 1 1 d . . .
C8 C 0.2414(2) 0.43651(13) 0.65968(14) 0.0143(4) Uani 1 1 d . . .
O4 O 0.15306(16) 0.52888(10) 0.78684(9) 0.0169(3) Uani 1 1 d . . .
O5 O 0.34366(16) 0.59984(10) 0.71518(10) 0.0181(3) Uani 1 1 d . . .
H5 H 0.3442 0.6442 0.7570 0.027 Uiso 1 1 calc R . .
O3 O 0.43116(17) 0.35612(11) 0.84035(9) 0.0182(3) Uani 1 1 d . . .
H3 H 0.4664 0.3411 0.8986 0.027 Uiso 1 1 calc R . .
C12 C 0.2912(2) 0.24850(14) 0.63533(12) 0.0134(3) Uani 1 1 d . . .
C2 C 0.2941(2) -0.00344(14) 0.90805(14) 0.0167(4) Uani 1 1 d . . .
H2A H 0.4156 0.0032 0.9282 0.020 Uiso 1 1 calc R . .
H2B H 0.2640 -0.0717 0.9255 0.020 Uiso 1 1 calc R . .
C10 C 0.2244(2) 0.36902(15) 0.49399(13) 0.0186(4) Uani 1 1 d . . .
H10 H 0.2003 0.3831 0.4267 0.022 Uiso 1 1 calc R . .
C15 C 0.2423(2) 0.52506(14) 0.72731(13) 0.0143(3) Uani 1 1 d . . .
C5 C 0.2612(2) 0.20014(14) 0.83183(13) 0.0127(3) Uani 1 1 d . . .
C1 C 0.2374(2) 0.01098(13) 0.79691(12) 0.0134(3) Uani 1 1 d . . .
H1 H 0.1197 -0.0109 0.7766 0.016 Uiso 1 1 calc R . .
C6 C 0.2664(2) 0.31252(14) 0.80471(13) 0.0136(3) Uani 1 1 d . . .
H6 H 0.1874 0.3497 0.8354 0.016 Uiso 1 1 calc R . .
C11 C 0.2391(2) 0.27253(14) 0.52565(13) 0.0163(4) Uani 1 1 d . . .
H11 H 0.2171 0.2192 0.4802 0.020 Uiso 1 1 calc R . .
C16 C 0.4862(2) 0.24842(15) 0.66296(13) 0.0172(3) Uani 1 1 d . . .
H16A H 0.5252 0.2280 0.7306 0.026 Uiso 1 1 calc R . .
H16B H 0.5268 0.3160 0.6542 0.026 Uiso 1 1 calc R . .
H16C H 0.5274 0.2012 0.6212 0.026 Uiso 1 1 calc R . .
C9 C 0.2465(2) 0.45323(15) 0.56590(14) 0.0175(4) Uani 1 1 d . . .
H9 H 0.2644 0.5194 0.5457 0.021 Uiso 1 1 calc R . .
C3 C 0.2118(3) 0.07603(14) 0.96231(14) 0.0187(4) Uani 1 1 d . . .
H3A H 0.0904 0.0687 0.9434 0.022 Uiso 1 1 calc R . .
H3B H 0.2479 0.0652 1.0330 0.022 Uiso 1 1 calc R . .
O6 O -0.13514(17) 0.24940(11) 0.83853(10) 0.0188(3) Uani 1 1 d D . .
H6A H -0.147(3) 0.3063(13) 0.8079(18) 0.028 Uiso 1 1 d D . .
H6B H -0.198(3) 0.250(2) 0.8794(15) 0.028 Uiso 1 1 d D . .

loop_
_atom_site_aniso_label
_atom_site_aniso_U_11
_atom_site_aniso_U_22
_atom_site_aniso_U_33
_atom_site_aniso_U_23
_atom_site_aniso_U_13
_atom_site_aniso_U_12
C13 0.0208(8) 0.0125(8) 0.0129(8) -0.0008(7) 0.0053(7) 0.0000(7)
C14 0.0121(8) 0.0136(9) 0.0134(8) 0.0009(7) 0.0035(6) -0.0014(6)
C7 0.0152(8) 0.0113(8) 0.0123(8) 0.0004(6) 0.0041(6) 0.0014(6)
O2 0.0196(6) 0.0104(6) 0.0172(6) -0.0019(5) 0.0071(5) -0.0004(5)
C4 0.0144(8) 0.0164(9) 0.0146(9) 0.0011(7) 0.0056(6) 0.0021(6)
O1 0.0313(7) 0.0160(6) 0.0143(6) -0.0023(5) 0.0085(5) -0.0008(6)
C8 0.0161(8) 0.0105(8) 0.0162(9) 0.0014(7) 0.0036(7) 0.0013(6)
O4 0.0213(7) 0.0140(6) 0.0170(6) 0.0000(5) 0.0078(5) 0.0010(5)
O5 0.0227(7) 0.0114(6) 0.0224(7) -0.0018(5) 0.0098(6) -0.0016(5)
O3 0.0230(7) 0.0173(6) 0.0132(6) 0.0019(5) 0.0016(5) -0.0047(5)
C12 0.0188(8) 0.0126(8) 0.0094(7) 0.0001(7) 0.0043(6) 0.0004(7)
C2 0.0258(9) 0.0113(8) 0.0138(8) 0.0027(7) 0.0063(7) 0.0004(7)
C10 0.0244(9) 0.0210(10) 0.0106(8) 0.0021(7) 0.0046(7) 0.0001(8)
C15 0.0146(8) 0.0119(8) 0.0156(8) 0.0034(7) 0.0020(6) 0.0045(6)
C5 0.0127(8) 0.0126(8) 0.0131(8) 0.0024(7) 0.0037(6) 0.0010(7)
C1 0.0156(8) 0.0122(9) 0.0130(8) -0.0010(7) 0.0048(6) -0.0001(6)
C6 0.0177(8) 0.0118(8) 0.0126(8) -0.0010(7) 0.0066(7) -0.0018(7)
C11 0.0222(9) 0.0168(9) 0.0108(8) -0.0024(7) 0.0055(7) 0.0005(7)
C16 0.0180(8) 0.0158(8) 0.0192(8) 0.0012(7) 0.0073(7) 0.0023(7)
C9 0.0241(9) 0.0112(8) 0.0179(9) 0.0024(7) 0.0063(7) 0.0011(7)
C3 0.0286(10) 0.0167(9) 0.0139(8) 0.0017(7) 0.0115(7) -0.0002(7)
O6 0.0246(7) 0.0126(6) 0.0211(6) 0.0006(6) 0.0093(5) 0.0006(5)

loop_
_atom_type_symbol
_atom_type_description
_atom_type_scat_dispersion_real
_atom_type_scat_dispersion_imag
_atom_type_scat_source
C C 0.0181 0.0091 'International Tables Vol C Tables 4.2.6.8 and 6.1.1.4'
H H 0.0000 0.0000 'International Tables Vol C Tables 4.2.6.8 and 6.1.1.4'
O O 0.0492 0.0322 'International Tables Vol C Tables 4.2.6.8 and 6.1.1.4'

loop_
_geom_angle_atom_site_label_1
_geom_angle_atom_site_label_2
_geom_angle_atom_site_label_3
_geom_angle
_geom_angle_site_symmetry_1
_geom_angle_site_symmetry_3
_geom_angle_publ_flag
H13A C13 H13B 107.7 . . ?
C14 C13 H13A 108.9 . . ?
C14 C13 H13B 108.9 . . ?
C14 C13 C12 113.21(14) . . ?
C12 C13 H13A 108.9 . . ?
C12 C13 H13B 108.9 . . ?
C13 C14 C1 115.72(15) . . ?
C5 C14 C13 121.71(16) . . ?
C5 C14 C1 122.50(15) . . ?
C8 C7 H7 106.5 . . ?
C8 C7 C12 110.43(14) . . ?
C8 C7 C6 114.05(15) . . ?
C12 C7 H7 106.5 . . ?
C6 C7 H7 106.5 . . ?
C6 C7 C12 112.38(14) . . ?
C1 O2 H2 109.5 . . ?
O1 C4 C5 121.24(17) . . ?
O1 C4 C3 122.48(16) . . ?
C5 C4 C3 116.25(16) . . ?
C15 C8 C7 120.19(15) . . ?
C9 C8 C7 119.64(16) . . ?
C9 C8 C15 119.69(17) . . ?
C15 O5 H5 109.5 . . ?
C6 O3 H3 109.5 . . ?
C13 C12 C7 107.49(13) . . ?
C13 C12 C16 108.80(15) . . ?
C7 C12 C16 113.59(14) . . ?
C11 C12 C13 111.22(15) . . ?
C11 C12 C7 109.33(14) . . ?
C11 C12 C16 106.46(14) . . ?
H2A C2 H2B 108.1 . . ?
C1 C2 H2A 109.5 . . ?
C1 C2 H2B 109.5 . . ?
C1 C2 C3 110.76(15) . . ?
C3 C2 H2A 109.5 . . ?
C3 C2 H2B 109.5 . . ?
C11 C10 H10 120.2 . . ?
C11 C10 C9 119.62(16) . . ?
C9 C10 H10 120.2 . . ?
O4 C15 C8 122.88(17) . . ?
O4 C15 O5 123.15(17) . . ?
O5 C15 C8 113.94(15) . . ?
C14 C5 C4 121.57(16) . . ?
C14 C5 C6 124.22(15) . . ?
C4 C5 C6 114.07(16) . . ?
C14 C1 H1 107.8 . . ?
O2 C1 C14 112.12(13) . . ?
O2 C1 C2 109.20(14) . . ?
O2 C1 H1 107.8 . . ?
C2 C1 C14 112.05(14) . . ?
C2 C1 H1 107.8 . . ?
C7 C6 H6 108.1 . . ?
O3 C6 C7 109.06(14) . . ?
O3 C6 C5 111.95(15) . . ?
O3 C6 H6 108.1 . . ?
C5 C6 C7 111.42(14) . . ?
C5 C6 H6 108.1 . . ?
C12 C11 H11 119.6 . . ?
C10 C11 C12 120.73(16) . . ?
C10 C11 H11 119.6 . . ?
C12 C16 H16A 109.5 . . ?
C12 C16 H16B 109.5 . . ?
C12 C16 H16C 109.5 . . ?
H16A C16 H16B 109.5 . . ?
H16A C16 H16C 109.5 . . ?
H16B C16 H16C 109.5 . . ?
C8 C9 C10 121.21(17) . . ?
C8 C9 H9 119.4 . . ?
C10 C9 H9 119.4 . . ?
C4 C3 C2 109.56(15) . . ?
C4 C3 H3A 109.8 . . ?
C4 C3 H3B 109.8 . . ?
C2 C3 H3A 109.8 . . ?
C2 C3 H3B 109.8 . . ?
H3A C3 H3B 108.2 . . ?
H6A O6 H6B 108.7(19) . . ?

loop_
_geom_bond_atom_site_label_1
_geom_bond_atom_site_label_2
_geom_bond_distance
_geom_bond_site_symmetry_2
_geom_bond_publ_flag
C13 H13A 0.9700 . ?
C13 H13B 0.9700 . ?
C13 C14 1.510(2) . ?
C13 C12 1.542(2) . ?
C14 C5 1.343(3) . ?
C14 C1 1.524(2) . ?
C7 H7 0.9800 . ?
C7 C8 1.524(2) . ?
C7 C12 1.548(2) . ?
C7 C6 1.527(2) . ?
O2 H2 0.8200 . ?
O2 C1 1.437(2) . ?
C4 O1 1.227(2) . ?
C4 C5 1.481(2) . ?
C4 C3 1.503(2) . ?
C8 C15 1.490(2) . ?
C8 C9 1.334(3) . ?
O4 C15 1.225(2) . ?
O5 H5 0.8200 . ?
O5 C15 1.315(2) . ?
O3 H3 0.8200 . ?
O3 C6 1.439(2) . ?
C12 C11 1.521(2) . ?
C12 C16 1.548(2) . ?
C2 H2A 0.9700 . ?
C2 H2B 0.9700 . ?
C2 C1 1.521(2) . ?
C2 C3 1.527(3) . ?
C10 H10 0.9300 . ?
C10 C11 1.330(3) . ?
C10 C9 1.470(3) . ?
C5 C6 1.517(2) . ?
C1 H1 0.9800 . ?
C6 H6 0.9800 . ?
C11 H11 0.9300 . ?
C16 H16A 0.9600 . ?
C16 H16B 0.9600 . ?
C16 H16C 0.9600 . ?
C9 H9 0.9300 . ?
C3 H3A 0.9700 . ?
C3 H3B 0.9700 . ?
O6 H6A 0.851(10) . ?
O6 H6B 0.849(10) . ?

loop_
_geom_torsion_atom_site_label_1
_geom_torsion_atom_site_label_2
_geom_torsion_atom_site_label_3
_geom_torsion_atom_site_label_4
_geom_torsion
_geom_torsion_site_symmetry_1
_geom_torsion_site_symmetry_2
_geom_torsion_site_symmetry_3
_geom_torsion_site_symmetry_4
_geom_torsion_publ_flag
C13 C14 C5 C4 173.48(16) . . . . ?
C13 C14 C5 C6 -1.8(3) . . . . ?
C13 C14 C1 O2 44.4(2) . . . . ?
C13 C14 C1 C2 167.65(15) . . . . ?
C13 C12 C11 C10 155.34(18) . . . . ?
C14 C13 C12 C7 -49.03(19) . . . . ?
C14 C13 C12 C11 -168.67(15) . . . . ?
C14 C13 C12 C16 74.38(18) . . . . ?
C14 C5 C6 C7 13.3(3) . . . . ?
C14 C5 C6 O3 -109.16(19) . . . . ?
C7 C8 C15 O4 -33.7(3) . . . . ?
C7 C8 C15 O5 148.20(16) . . . . ?
C7 C8 C9 C10 -0.1(3) . . . . ?
C7 C12 C11 C10 36.8(2) . . . . ?
C4 C5 C6 C7 -162.32(14) . . . . ?
C4 C5 C6 O3 75.25(19) . . . . ?
O1 C4 C5 C14 171.24(17) . . . . ?
O1 C4 C5 C6 -13.0(3) . . . . ?
O1 C4 C3 C2 -140.07(18) . . . . ?
C8 C7 C12 C13 -169.22(15) . . . . ?
C8 C7 C12 C11 -48.38(19) . . . . ?
C8 C7 C12 C16 70.36(18) . . . . ?
C8 C7 C6 O3 -46.4(2) . . . . ?
C8 C7 C6 C5 -170.53(15) . . . . ?
C12 C13 C14 C5 20.9(2) . . . . ?
C12 C13 C14 C1 -162.15(15) . . . . ?
C12 C7 C8 C15 -155.05(15) . . . . ?
C12 C7 C8 C9 32.9(2) . . . . ?
C12 C7 C6 O3 80.21(17) . . . . ?
C12 C7 C6 C5 -43.9(2) . . . . ?
C15 C8 C9 C10 -172.20(16) . . . . ?
C5 C14 C1 O2 -138.62(16) . . . . ?
C5 C14 C1 C2 -15.4(2) . . . . ?
C5 C4 C3 C2 42.1(2) . . . . ?
C1 C14 C5 C4 -3.3(3) . . . . ?
C1 C14 C5 C6 -178.56(17) . . . . ?
C1 C2 C3 C4 -60.2(2) . . . . ?
C6 C7 C8 C15 -27.4(2) . . . . ?
C6 C7 C8 C9 160.53(17) . . . . ?
C6 C7 C12 C13 62.19(18) . . . . ?
C6 C7 C12 C11 -176.97(14) . . . . ?
C6 C7 C12 C16 -58.23(19) . . . . ?
C11 C10 C9 C8 -16.0(3) . . . . ?
C16 C12 C11 C10 -86.3(2) . . . . ?
C9 C8 C15 O4 138.34(19) . . . . ?
C9 C8 C15 O5 -39.7(2) . . . . ?
C9 C10 C11 C12 -4.6(3) . . . . ?
C3 C4 C5 C14 -10.9(2) . . . . ?
C3 C4 C5 C6 164.87(16) . . . . ?
C3 C2 C1 C14 46.8(2) . . . . ?
C3 C2 C1 O2 171.65(14) . . . . ?
